data_1563029
loop_
_publ_author_name
'Babo, Jean-Marie'
'Albrecht-Schmitt, Thomas E.'

_publ_section_title
;
 Two new ternary lanthanide antimony chalcogenides: Yb4Sb2S11.25 and
 Tm4Sb2Se11.68 containing chalcogenide Q2&#x2212; and dichalcogenide
 (Q2)2&#x2212; anions
;
_journal_name_full 'Journal of Solid State Chemistry'
_journal_page_first 264
_journal_page_last 268
_journal_paper_doi 10.1016/j.jssc.2012.01.020
_journal_volume 187
_journal_year 2012
_chemical_formula_moiety Yb4Sb2S11.25
_chemical_formula_sum 'S2.81 Sb0.5 Yb'
_chemical_formula_weight 324.08
_chemical_name_common 'Ytterbium Antimony Sulfide'
_space_group_IT_number 58
_space_group_name_Hall '-P 2 2n'
_space_group_name_H-M_alt 'P n n m'
_symmetry_cell_setting orthorhombic
_symmetry_space_group_name_H-M 'P n n m'
_atom_sites_solution_hydrogens geom
_atom_sites_solution_primary direct
_atom_sites_solution_secondary difmap
_audit_creation_method SHELXL-97
_cell_angle_alpha 90.00
_cell_angle_beta 90.00
_cell_angle_gamma 90.00
_cell_formula_units_Z 8
_cell_length_a 12.4455(3)
_cell_length_b 5.34120(10)
_cell_length_c 12.0579(3)
_cell_measurement_temperature 296(2)
_cell_volume 801.54(3)
_computing_cell_refinement 'smart saint'
_computing_data_collection smart
_computing_data_reduction SAINT
_computing_molecular_graphics 'SHELXP-97 (Sheldrick, 1997)'
_computing_publication_material 'SHELXCIF-97 (Sheldrick, 2000)'
_computing_structure_refinement 'SHELXL-97 (Sheldrick, 2008)'
_computing_structure_solution 'SHELXS-97 (Sheldrick, 2008)'
_diffrn_ambient_temperature 296(2)
_diffrn_measured_fraction_theta_full 0.999
_diffrn_measured_fraction_theta_max 0.999
_diffrn_radiation_monochromator graphite
_diffrn_radiation_source 'fine-focus sealed tube'
_diffrn_radiation_type MoK\a
_diffrn_radiation_wavelength 0.71073
_diffrn_reflns_av_R_equivalents 0.0547
_diffrn_reflns_av_sigmaI/netI 0.0233
_diffrn_reflns_limit_h_max 16
_diffrn_reflns_limit_h_min -16
_diffrn_reflns_limit_k_max 6
_diffrn_reflns_limit_k_min -6
_diffrn_reflns_limit_l_max 15
_diffrn_reflns_limit_l_min -15
_diffrn_reflns_number 12330
_diffrn_reflns_theta_full 27.50
_diffrn_reflns_theta_max 27.50
_diffrn_reflns_theta_min 2.35
_exptl_absorpt_coefficient_mu 27.848
_exptl_crystal_colour 'dark red'
_exptl_crystal_density_diffrn 5.367
_exptl_crystal_density_method 'not measured'
_exptl_crystal_description lath
_exptl_crystal_F_000 1123
_exptl_crystal_size_max 0.075
_exptl_crystal_size_mid 0.045
_exptl_crystal_size_min 0.045
_refine_diff_density_max 0.981
_refine_diff_density_min -1.049
_refine_diff_density_rms 0.231
_refine_ls_extinction_coef 0.00106(5)
_refine_ls_extinction_expression Fc^*^=kFc[1+0.001xFc^2^\l^3^/sin(2\q)]^-1/4^
_refine_ls_extinction_method SHELXL
_refine_ls_goodness_of_fit_ref 1.055
_refine_ls_hydrogen_treatment mixed
_refine_ls_matrix_type full
_refine_ls_number_parameters 51
_refine_ls_number_reflns 967
_refine_ls_number_restraints 0
_refine_ls_restrained_S_all 1.055
_refine_ls_R_factor_all 0.0259
_refine_ls_R_factor_gt 0.0180
_refine_ls_shift/su_max 0.001
_refine_ls_shift/su_mean 0.000
_refine_ls_structure_factor_coef Fsqd
_refine_ls_weighting_details 'calc w=1/[\s^2^(Fo^2^)+(0.0131P)^2^+1.2657P] where P=(Fo^2^+2Fc^2^)/3'
_refine_ls_weighting_scheme calc
_refine_ls_wR_factor_gt 0.0368
_refine_ls_wR_factor_ref 0.0398
_reflns_number_gt 820
_reflns_number_total 967
_reflns_threshold_expression >2sigma(I)
_cod_data_source_file JSSC-2012-187-264.cif
_cod_data_source_block Yb4Sb2S11.25
_cod_depositor_comments
;
The following automatic conversions were performed:

data item '_chemical_melting_point' value 'N/A' was changed to '?' --
the value is undefined or not given.

Automatic conversion script
Id: cif_fix_values 8369 2020-08-20 11:38:08Z andrius 
;
_cod_original_sg_symbol_H-M pnnm
_cod_original_formula_sum 'S2.81 Sb0.50 Yb'
_cod_database_code 1563029

loop_
_symmetry_equiv_pos_as_xyz
'x, y, z'
'-x, -y, z'
'-x+1/2, y+1/2, -z+1/2'
'x+1/2, -y+1/2, -z+1/2'
'-x, -y, -z'
'x, y, -z'
'x-1/2, -y-1/2, z-1/2'
'-x-1/2, y-1/2, z-1/2'

loop_
_atom_site_label
_atom_site_type_symbol
_atom_site_fract_x
_atom_site_fract_y
_atom_site_fract_z
_atom_site_U_iso_or_equiv
_atom_site_adp_type
_atom_site_occupancy
_atom_site_symmetry_multiplicity
_atom_site_calc_flag
_atom_site_refinement_flags
_atom_site_disorder_assembly
_atom_site_disorder_group
Sb Sb 0.34395(3) 0.05222(9) 0.5000 0.00980(12) Uani 1 2 d S . .
Yb Yb 0.349265(16) -0.00489(3) 0.837888(16) 0.00901(9) Uani 1 1 d . . .
S1 S 0.29766(14) 0.5012(3) 0.5000 0.0102(3) Uani 1 2 d S . .
S2 S 0.21263(10) -0.00183(19) 0.34528(10) 0.0093(2) Uani 1 1 d . . .
S3 S 0.50300(9) -0.1973(2) 0.70362(11) 0.0121(3) Uani 1 1 d . . .
S4 S 0.5000 0.0000 1.0000 0.0194(8) Uani 0.76 4 d SP . .
S5 S 0.4990(5) 0.1994(14) 1.0000 0.0112(15) Uani 0.24 2 d SP . .

loop_
_atom_site_aniso_label
_atom_site_aniso_U_11
_atom_site_aniso_U_22
_atom_site_aniso_U_33
_atom_site_aniso_U_23
_atom_site_aniso_U_13
_atom_site_aniso_U_12
Sb 0.0103(2) 0.0105(2) 0.0086(2) 0.000 0.000 0.00107(17)
Yb 0.00857(13) 0.01048(14) 0.00798(13) 0.00015(7) 0.00068(8) 0.00000(8)
S1 0.0107(9) 0.0091(8) 0.0106(8) 0.000 0.000 -0.0002(6)
S2 0.0095(6) 0.0100(6) 0.0084(6) 0.0007(4) -0.0008(5) -0.0004(4)
S3 0.0130(6) 0.0107(6) 0.0125(6) -0.0014(5) 0.0003(5) -0.0004(4)
S4 0.0094(17) 0.040(3) 0.0084(18) 0.000 0.000 -0.0006(15)
S5 0.011(4) 0.005(4) 0.017(4) 0.000 0.000 -0.002(3)

loop_
_atom_type_symbol
_atom_type_description
_atom_type_scat_dispersion_real
_atom_type_scat_dispersion_imag
_atom_type_scat_source
S S 0.1246 0.1234 'International Tables Vol C Tables 4.2.6.8 and 6.1.1.4'
Sb Sb -0.5866 1.5461 'International Tables Vol C Tables 4.2.6.8 and 6.1.1.4'
Yb Yb -0.3850 5.5486 'International Tables Vol C Tables 4.2.6.8 and 6.1.1.4'

loop_
_geom_angle_atom_site_label_1
_geom_angle_atom_site_label_2
_geom_angle_atom_site_label_3
_geom_angle
_geom_angle_site_symmetry_1
_geom_angle_site_symmetry_3
S1 Sb S2 87.68(4) . 6_556
S1 Sb S2 87.68(4) . .
S2 Sb S2 96.69(6) 6_556 .
S1 Yb S3 154.93(4) 3_546 2_655
S1 Yb S3 157.44(4) 3_546 .
S3 Yb S3 46.11(5) 2_655 .
S1 Yb S4 86.91(3) 3_546 .
S3 Yb S4 87.53(3) 2_655 .
S3 Yb S4 86.89(3) . .
S1 Yb S2 78.33(4) 3_546 8_656
S3 Yb S2 126.73(4) 2_655 8_656
S3 Yb S2 81.48(4) . 8_656
S4 Yb S2 100.30(3) . 8_656
S1 Yb S2 99.31(4) 3_546 6_556
S3 Yb S2 86.41(4) 2_655 6_556
S3 Yb S2 87.68(4) . 6_556
S4 Yb S2 173.71(3) . 6_556
S2 Yb S2 82.02(3) 8_656 6_556
S1 Yb S2 77.11(4) 3_546 8_666
S3 Yb S2 79.68(4) 2_655 8_666
S3 Yb S2 125.32(4) . 8_666
S4 Yb S2 99.12(3) . 8_666
S2 Yb S2 147.61(5) 8_656 8_666
S2 Yb S2 81.46(3) 6_556 8_666
S1 Yb S5 87.54(10) 3_546 5_657
S3 Yb S5 96.01(12) 2_655 5_657
S3 Yb S5 78.91(10) . 5_657
S4 Yb S5 21.47(14) . 5_657
S2 Yb S5 79.42(15) 8_656 5_657
S2 Yb S5 158.48(13) 6_556 5_657
S2 Yb S5 120.03(14) 8_666 5_657
S1 Yb S5 86.70(10) 3_546 .
S3 Yb S5 79.36(10) 2_655 .
S3 Yb S5 95.24(12) . .
S4 Yb S5 21.45(14) . .
S2 Yb S5 121.08(13) 8_656 .
S2 Yb S5 156.90(14) 6_556 .
S2 Yb S5 78.16(15) 8_666 .
S5 Yb S5 42.9(3) 5_657 .
S1 Yb Yb 133.07(3) 3_546 2_655
S3 Yb Yb 46.19(3) 2_655 2_655
S3 Yb Yb 45.50(3) . 2_655
S4 Yb Yb 46.175(4) . 2_655
S2 Yb Yb 106.97(3) 8_656 2_655
S2 Yb Yb 127.58(2) 6_556 2_655
S2 Yb Yb 105.19(3) 8_666 2_655
S5 Yb Yb 49.91(11) 5_657 2_655
S5 Yb Yb 49.84(11) . 2_655
S1 Yb Yb 43.09(3) 3_546 6_557
S3 Yb Yb 127.21(3) 2_655 6_557
S3 Yb Yb 126.70(3) . 6_557
S4 Yb Yb 43.825(4) . 6_557
S2 Yb Yb 88.15(2) 8_656 6_557
S2 Yb Yb 142.41(2) 6_556 6_557
S2 Yb Yb 88.17(2) 8_666 6_557
S5 Yb Yb 47.79(9) 5_657 6_557
S5 Yb Yb 47.85(9) . 6_557
Yb Yb Yb 90.0 2_655 6_557
S1 Yb Yb 88.53(3) 3_546 3_546
S3 Yb Yb 110.76(3) 2_655 3_546
S3 Yb Yb 82.70(3) . 3_546
S4 Yb Yb 140.857(5) . 3_546
S2 Yb Yb 40.88(2) 8_656 3_546
S2 Yb Yb 41.14(2) 6_556 3_546
S2 Yb Yb 117.63(3) 8_666 3_546
S5 Yb Yb 119.51(14) 5_657 3_546
S5 Yb Yb 161.96(13) . 3_546
Yb Yb Yb 126.554(6) 2_655 3_546
Yb Yb Yb 120.224(5) 6_557 3_546
Sb S1 Yb 98.50(4) . 8_665
Sb S1 Yb 98.50(4) . 3_556
Yb S1 Yb 93.81(5) 8_665 3_556
Sb S2 Yb 95.48(4) . 8_665
Sb S2 Yb 101.15(4) . 6_556
Yb S2 Yb 98.63(3) 8_665 6_556
Sb S2 Yb 108.37(4) . 8_655
Yb S2 Yb 147.61(5) 8_665 8_655
Yb S2 Yb 97.88(3) 6_556 8_655
S3 S3 Yb 67.74(5) 2_655 2_655
S3 S3 Yb 66.16(5) 2_655 .
Yb S3 Yb 88.31(4) 2_655 .
S5 S4 S5 179.998(1) 5_657 .
S5 S4 Yb 90.1(3) 5_657 5_657
S5 S4 Yb 89.9(3) . 5_657
S5 S4 Yb 89.9(3) 5_657 6_557
S5 S4 Yb 90.1(3) . 6_557
Yb S4 Yb 87.651(9) 5_657 6_557
S5 S4 Yb 90.1(3) 5_657 2_655
S5 S4 Yb 89.9(3) . 2_655
Yb S4 Yb 92.349(9) 5_657 2_655
Yb S4 Yb 180.0 6_557 2_655
S5 S4 Yb 89.9(3) 5_657 .
S5 S4 Yb 90.1(3) . .
Yb S4 Yb 180.0 5_657 .
Yb S4 Yb 92.350(8) 6_557 .
Yb S4 Yb 87.650(8) 2_655 .
S4 S5 S5 0.001(2) . 5_657
S4 S5 Yb 68.6(3) . 5_657
S5 S5 Yb 68.6(3) 5_657 5_657
S4 S5 Yb 68.6(3) . 2_655
S5 S5 Yb 68.6(3) 5_657 2_655
Yb S5 Yb 84.41(19) 5_657 2_655
S4 S5 Yb 68.5(3) . 6_557
S5 S5 Yb 68.5(3) 5_657 6_557
Yb S5 Yb 80.25(9) 5_657 6_557
Yb S5 Yb 137.1(3) 2_655 6_557
S4 S5 Yb 68.5(3) . .
S5 S5 Yb 68.5(3) 5_657 .
Yb S5 Yb 137.1(3) 5_657 .
Yb S5 Yb 80.25(9) 2_655 .
Yb S5 Yb 84.30(18) 6_557 .

loop_
_geom_bond_atom_site_label_1
_geom_bond_atom_site_label_2
_geom_bond_distance
_geom_bond_site_symmetry_2
Sb S1 2.4661(15) .
Sb S2 2.4969(12) 6_556
Sb S2 2.4970(12) .
Yb S1 2.6769(12) 3_546
Yb S3 2.6774(12) 2_655
Yb S3 2.7090(12) .
Yb S4 2.7094(2) .
Yb S2 2.7652(11) 8_656
Yb S2 2.7875(12) 6_556
Yb S2 2.7966(11) 8_666
Yb S5 2.910(5) 5_657
Yb S5 2.913(5) .
Yb Yb 3.7523(4) 2_655
Yb Yb 3.9094(4) 6_557
Yb Yb 4.2106(3) 3_546
S1 Yb 2.6768(12) 8_665
S1 Yb 2.6768(12) 3_556
S2 Yb 2.7652(11) 8_665
S2 Yb 2.7875(12) 6_556
S2 Yb 2.7966(11) 8_655
S3 S3 2.109(2) 2_655
S3 Yb 2.6774(12) 2_655
S4 S5 1.065(8) 5_657
S4 S5 1.065(8) .
S4 Yb 2.7094(2) 5_657
S4 Yb 2.7094(2) 6_557
S4 Yb 2.7094(2) 2_655
S5 S5 2.130(15) 5_657
S5 Yb 2.910(5) 5_657
S5 Yb 2.910(5) 2_655
S5 Yb 2.913(5) 6_557
